data_1560942
loop_
_publ_author_name
'Cramer, Alisha J.'
'Cole, Jacqueline M.'

_publ_section_title
;
 Host-guest prospects of neodymium and gadolinium ultraphosphate
 frameworks for nuclear waste storage: Multi-temperature topological
 analysis of nanoporous cages in RP5O14
;
_journal_name_full 'Journal of Solid State Chemistry'
_journal_page_first 250
_journal_page_last 257
_journal_paper_doi 10.1016/j.jssc.2018.07.020
_journal_volume 266
_journal_year 2018
_chemical_formula_sum 'Nd O14 P5'
_chemical_formula_weight 523.09
_space_group_IT_number 14
_space_group_name_Hall '-P 2ybc'
_space_group_name_H-M_alt 'P 1 21/c 1'
_symmetry_cell_setting monoclinic
_symmetry_space_group_name_H-M 'P 1 21/c 1'
_atom_sites_solution_hydrogens none
_atom_sites_solution_primary direct
_atom_sites_solution_secondary difmap
_audit_creation_method SHELXL-97
_cell_angle_alpha 90.00
_cell_angle_beta 90.589(7)
_cell_angle_gamma 90.00
_cell_formula_units_Z 4
_cell_length_a 8.759(4)
_cell_length_b 8.988(4)
_cell_length_c 13.026(6)
_cell_measurement_reflns_used 512
_cell_measurement_temperature 220(2)
_cell_measurement_theta_max 28.28
_cell_measurement_theta_min 2.0
_cell_volume 1025.4(8)
_computing_cell_refinement
;
Rigaku CrystalClear-SM Expert 2.0
;
_computing_data_collection 'Rigaku CrystalClear-SM Expert 2.0'
_computing_data_reduction
;
Rigaku CrystalClear-SM Expert 2.0
;
_computing_molecular_graphics
;
SHELXTL-PLUS (Sheldrick, 1995)
;
_computing_publication_material 'SHELXL-97 (Sheldrick, 1997)'
_computing_structure_refinement 'SHELXL-97 (Sheldrick, 1997)'
_computing_structure_solution 'SHELXS-97 (Sheldrick, 1990)'
_diffrn_ambient_temperature 220(2)
_diffrn_measured_fraction_theta_full 0.907
_diffrn_measured_fraction_theta_max 0.907
_diffrn_measurement_device_type 'Rigaku Saturn 724+ CCD'
_diffrn_measurement_method '\w scans'
_diffrn_radiation_monochromator graphite
_diffrn_radiation_source 'fine-focus sealed tube'
_diffrn_radiation_type MoK\a
_diffrn_radiation_wavelength 0.71073
_diffrn_reflns_av_R_equivalents 0.0837
_diffrn_reflns_av_sigmaI/netI 0.0596
_diffrn_reflns_limit_h_max 8
_diffrn_reflns_limit_h_min -11
_diffrn_reflns_limit_k_max 11
_diffrn_reflns_limit_k_min -7
_diffrn_reflns_limit_l_max 13
_diffrn_reflns_limit_l_min -17
_diffrn_reflns_number 4197
_diffrn_reflns_theta_full 28.28
_diffrn_reflns_theta_max 28.28
_diffrn_reflns_theta_min 1.56
_diffrn_standards_decay_% 0
_diffrn_standards_interval_count 0
_diffrn_standards_interval_time 0
_diffrn_standards_number 0
_exptl_absorpt_coefficient_mu 5.931
_exptl_absorpt_correction_T_max 0.743
_exptl_absorpt_correction_T_min 0.317
_exptl_absorpt_correction_type empirical
_exptl_absorpt_process_details
;
T. Higashi, ABSCOR, empirical absorption correction
;
_exptl_crystal_colour purple
_exptl_crystal_density_diffrn 3.388
_exptl_crystal_density_method 'not measured'
_exptl_crystal_description plate
_exptl_crystal_F_000 988
_exptl_crystal_size_max 0.2
_exptl_crystal_size_mid 0.2
_exptl_crystal_size_min 0.05
_refine_diff_density_max 2.572
_refine_diff_density_min -3.071
_refine_diff_density_rms 0.367
_refine_ls_extinction_coef 0.0031(8)
_refine_ls_extinction_expression Fc^*^=kFc[1+0.001xFc^2^\l^3^/sin(2\q)]^-1/4^
_refine_ls_extinction_method SHELXL
_refine_ls_goodness_of_fit_ref 1.054
_refine_ls_hydrogen_treatment none
_refine_ls_matrix_type full
_refine_ls_number_parameters 183
_refine_ls_number_reflns 2309
_refine_ls_number_restraints 0
_refine_ls_restrained_S_all 1.054
_refine_ls_R_factor_all 0.0509
_refine_ls_R_factor_gt 0.0500
_refine_ls_shift/su_max 0.001
_refine_ls_shift/su_mean 0.000
_refine_ls_structure_factor_coef Fsqd
_refine_ls_weighting_details 'calc w=1/[\s^2^(Fo^2^)+(0.0994P)^2^+6.5983P] where P=(Fo^2^+2Fc^2^)/3'
_refine_ls_weighting_scheme calc
_refine_ls_wR_factor_gt 0.1414
_refine_ls_wR_factor_ref 0.1427
_reflns_number_gt 2256
_reflns_number_total 2309
_reflns_threshold_expression >2sigma(I)
_cod_data_source_file nd_013_220a.cif
_cod_data_source_block nd_013_220a
_cod_original_sg_symbol_H-M P2(1)/c
_cod_database_code 1560942

loop_
_symmetry_equiv_pos_as_xyz
'x, y, z'
'-x, y+1/2, -z+1/2'
'-x, -y, -z'
'x, -y-1/2, z-1/2'

loop_
_atom_site_label
_atom_site_type_symbol
_atom_site_fract_x
_atom_site_fract_y
_atom_site_fract_z
_atom_site_U_iso_or_equiv
_atom_site_adp_type
_atom_site_occupancy
_atom_site_symmetry_multiplicity
_atom_site_calc_flag
_atom_site_refinement_flags
_atom_site_disorder_assembly
_atom_site_disorder_group
Nd1 Nd 0.72273(3) 0.19051(3) 0.50138(2) 0.00827(19) Uani 1 1 d . . .
P1 P 0.75430(18) 0.54775(18) 0.66475(12) 0.0085(3) Uani 1 1 d . . .
P2 P 0.7751(2) 0.55211(17) 0.33656(12) 0.0086(3) Uani 1 1 d . . .
P3 P 1.00730(18) 0.50253(17) 0.17455(12) 0.0089(3) Uani 1 1 d . . .
P4 P 0.68667(19) 0.75370(17) 0.49982(12) 0.0089(3) Uani 1 1 d . . .
P5 P 0.49068(19) 0.49359(18) 0.79474(12) 0.0094(3) Uani 1 1 d . . .
O1 O 0.7949(6) 0.6854(5) 0.4118(4) 0.0107(10) Uani 1 1 d . . .
O2 O 0.7767(6) 0.6919(4) 0.5999(4) 0.0108(10) Uani 1 1 d . . .
O3 O 0.7698(6) 0.4053(6) 0.3837(4) 0.0153(9) Uani 1 1 d . . .
O4 O 0.7098(6) -0.0836(6) 0.4989(4) 0.0173(11) Uani 1 1 d . . .
O5 O 0.7805(6) 0.4089(6) 0.6096(4) 0.0153(9) Uani 1 1 d . . .
O6 O 0.4671(6) 0.3141(5) 0.5070(3) 0.0106(9) Uani 1 1 d . . .
O7 O 0.5902(5) 0.5696(5) 0.7063(4) 0.0135(9) Uani 1 1 d . . .
O8 O 0.9110(6) 0.5813(5) 0.2636(4) 0.0129(9) Uani 1 1 d . . .
O9 O 0.8649(6) 0.5804(5) 0.7571(4) 0.0138(9) Uani 1 1 d . . .
O10 O 0.5829(6) 0.1195(5) 0.3491(4) 0.0146(9) Uani 1 1 d . . .
O11 O 0.5863(6) 0.1153(5) 0.6521(4) 0.0162(9) Uani 1 1 d . . .
O12 O 0.6294(5) 0.5986(5) 0.2736(3) 0.0117(9) Uani 1 1 d . . .
O13 O 0.9167(6) 0.1151(5) 0.6248(4) 0.0142(9) Uani 1 1 d . . .
O14 O 0.9216(5) 0.1231(5) 0.3856(4) 0.0150(9) Uani 1 1 d . . .

loop_
_atom_site_aniso_label
_atom_site_aniso_U_11
_atom_site_aniso_U_22
_atom_site_aniso_U_33
_atom_site_aniso_U_23
_atom_site_aniso_U_13
_atom_site_aniso_U_12
Nd1 0.0113(3) 0.0068(3) 0.0067(3) -0.00006(8) 0.00089(15) -0.00005(9)
P1 0.0125(7) 0.0081(7) 0.0048(7) -0.0008(5) 0.0020(6) -0.0003(5)
P2 0.0112(7) 0.0079(7) 0.0067(7) 0.0001(5) 0.0016(5) 0.0007(5)
P3 0.0104(6) 0.0087(7) 0.0078(7) 0.0003(5) 0.0001(5) 0.0001(5)
P4 0.0138(7) 0.0060(7) 0.0070(7) 0.0004(5) -0.0002(5) 0.0010(6)
P5 0.0119(7) 0.0095(7) 0.0066(7) 0.0011(5) 0.0009(5) 0.0006(5)
O1 0.013(2) 0.011(2) 0.008(2) -0.0038(14) 0.0044(19) -0.0017(15)
O2 0.015(2) 0.010(2) 0.007(2) 0.0034(14) -0.0004(18) -0.0013(15)
O3 0.020(2) 0.011(2) 0.015(2) 0.0019(17) 0.0022(19) 0.0000(18)
O4 0.022(2) 0.010(2) 0.020(3) -0.0004(16) 0.002(2) -0.0024(17)
O5 0.020(2) 0.012(2) 0.014(2) -0.0053(17) -0.0011(19) 0.0008(18)
O6 0.013(2) 0.014(2) 0.004(2) 0.0006(14) 0.0016(18) 0.0013(15)
O7 0.013(2) 0.015(2) 0.012(2) 0.0032(17) 0.0062(17) -0.0023(17)
O8 0.020(2) 0.007(2) 0.012(2) -0.0018(16) 0.0053(18) 0.0000(16)
O9 0.020(2) 0.009(2) 0.013(2) -0.0035(16) -0.0035(18) 0.0010(17)
O10 0.018(2) 0.017(2) 0.009(2) -0.0022(16) -0.0016(17) -0.0009(18)
O11 0.020(2) 0.017(2) 0.012(2) 0.0017(17) 0.0031(18) -0.0005(19)
O12 0.013(2) 0.0090(19) 0.013(2) -0.0004(16) -0.0019(17) 0.0004(16)
O13 0.017(2) 0.012(2) 0.013(2) 0.0047(16) -0.0029(18) 0.0040(17)
O14 0.014(2) 0.014(2) 0.017(2) -0.0027(17) 0.0047(18) -0.0020(17)

loop_
_atom_type_symbol
_atom_type_description
_atom_type_scat_dispersion_real
_atom_type_scat_dispersion_imag
_atom_type_scat_source
O O 0.0106 0.0060 'International Tables Vol C Tables 4.2.6.8 and 6.1.1.4'
P P 0.1023 0.0942 'International Tables Vol C Tables 4.2.6.8 and 6.1.1.4'
Nd Nd -0.1943 3.0179 'International Tables Vol C Tables 4.2.6.8 and 6.1.1.4'

loop_
_geom_angle_atom_site_label_1
_geom_angle_atom_site_label_2
_geom_angle_atom_site_label_3
_geom_angle
_geom_angle_site_symmetry_1
_geom_angle_site_symmetry_3
O14 Nd1 O11 144.48(17) . .
O14 Nd1 O10 77.35(17) . .
O11 Nd1 O10 110.21(17) . .
O14 Nd1 O13 80.65(17) . .
O11 Nd1 O13 74.38(17) . .
O10 Nd1 O13 145.08(17) . .
O14 Nd1 O4 76.86(16) . .
O11 Nd1 O4 72.97(16) . .
O10 Nd1 O4 72.62(16) . .
O13 Nd1 O4 76.20(16) . .
O14 Nd1 O5 114.54(17) . .
O11 Nd1 O5 81.81(17) . .
O10 Nd1 O5 141.44(17) . .
O13 Nd1 O5 72.83(17) . .
O4 Nd1 O5 144.26(16) . .
O14 Nd1 O3 71.56(17) . .
O11 Nd1 O3 143.43(17) . .
O10 Nd1 O3 77.61(16) . .
O13 Nd1 O3 120.21(17) . .
O4 Nd1 O3 140.40(16) . .
O5 Nd1 O3 72.66(19) . .
O14 Nd1 O6 142.03(16) . .
O11 Nd1 O6 69.42(16) . .
O10 Nd1 O6 72.18(16) . .
O13 Nd1 O6 136.58(16) . .
O4 Nd1 O6 113.77(16) . .
O5 Nd1 O6 78.94(16) . .
O3 Nd1 O6 80.13(16) . .
O5 P1 O7 115.5(3) . .
O5 P1 O2 115.0(3) . .
O7 P1 O2 101.8(3) . .
O5 P1 O9 116.1(3) . .
O7 P1 O9 106.1(3) . .
O2 P1 O9 100.4(3) . .
O3 P2 O8 116.0(3) . .
O3 P2 O1 115.8(3) . .
O8 P2 O1 100.1(3) . .
O3 P2 O12 115.7(3) . .
O8 P2 O12 105.1(3) . .
O1 P2 O12 102.1(3) . .
O13 P3 O14 121.5(3) 4_565 2_755
O13 P3 O8 110.5(3) 4_565 .
O14 P3 O8 106.7(3) 2_755 .
O13 P3 O9 106.3(3) 4_565 3_766
O14 P3 O9 109.8(3) 2_755 3_766
O8 P3 O9 99.9(3) . 3_766
O4 P4 O6 122.2(3) 1_565 3_666
O4 P4 O2 106.3(3) 1_565 .
O6 P4 O2 110.1(3) 3_666 .
O4 P4 O1 106.8(3) 1_565 .
O6 P4 O1 109.9(3) 3_666 .
O2 P4 O1 99.0(3) . .
O11 P5 O10 122.8(3) 2_656 4_566
O11 P5 O12 110.3(3) 2_656 3_666
O10 P5 O12 105.3(3) 4_566 3_666
O11 P5 O7 106.1(3) 2_656 .
O10 P5 O7 109.8(3) 4_566 .
O12 P5 O7 100.3(3) 3_666 .
P2 O1 P4 132.6(3) . .
P1 O2 P4 131.3(3) . .
P2 O3 Nd1 164.5(3) . .
P4 O4 Nd1 174.6(3) 1_545 .
P1 O5 Nd1 158.4(3) . .
P4 O6 Nd1 129.0(2) 3_666 .
P1 O7 P5 135.0(3) . .
P2 O8 P3 141.2(3) . .
P1 O9 P3 139.6(3) . 3_766
P5 O10 Nd1 148.2(3) 4_565 .
P5 O11 Nd1 146.2(3) 2_646 .
P2 O12 P5 132.8(3) . 3_666
P3 O13 Nd1 149.9(3) 4_566 .
P3 O14 Nd1 146.4(3) 2_745 .

loop_
_geom_bond_atom_site_label_1
_geom_bond_atom_site_label_2
_geom_bond_distance
_geom_bond_site_symmetry_2
Nd1 O14 2.394(5) .
Nd1 O11 2.406(5) .
Nd1 O10 2.406(5) .
Nd1 O13 2.424(5) .
Nd1 O4 2.466(6) .
Nd1 O5 2.466(5) .
Nd1 O3 2.501(5) .
Nd1 O6 2.502(5) .
P1 O5 1.459(5) .
P1 O7 1.554(5) .
P1 O2 1.560(5) .
P1 O9 1.564(5) .
P2 O3 1.457(5) .
P2 O8 1.553(5) .
P2 O1 1.556(5) .
P2 O12 1.566(5) .
P3 O13 1.469(5) 4_565
P3 O14 1.479(5) 2_755
P3 O8 1.606(5) .
P3 O9 1.607(5) 3_766
P4 O4 1.477(6) 1_565
P4 O6 1.480(5) 3_666
P4 O2 1.615(5) .
P4 O1 1.616(5) .
P5 O11 1.463(5) 2_656
P5 O10 1.475(5) 4_566
P5 O12 1.603(5) 3_666
P5 O7 1.605(5) .
O4 P4 1.477(6) 1_545
O6 P4 1.480(5) 3_666
O9 P3 1.607(5) 3_766
O10 P5 1.475(5) 4_565
O11 P5 1.463(5) 2_646
O12 P5 1.603(5) 3_666
O13 P3 1.469(5) 4_566
O14 P3 1.479(5) 2_745

_cod_database_fobs_code 1560942
